data_9004826
loop_
_publ_author_name
'Pervukhina, N. V.'
'Vasil'ev, V. I.'
'Borisov, S. V.'
'Magarill, S. A.'
'Naumov, D. Y.'

_publ_section_title
;
 The crystal structure of a polymorph of Hg3S2Br1Cl.5I.5
;
_journal_name_full 'The Canadian Mineralogist'
_journal_page_first 1445
_journal_page_last 1453
_journal_paper_doi 10.2113/gscanmin.41.6.1445
_journal_volume 41
_journal_year 2003
_chemical_compound_source Synthetic
_chemical_formula_sum 'Br2 Cl Hg6 I S4'
_chemical_name_mineral Grechishchevite
_space_group_IT_number 62
_symmetry_space_group_name_Hall '-P 2c 2ab'
_symmetry_space_group_name_H-M 'P b n m'
_cell_angle_alpha 90
_cell_angle_beta 90
_cell_angle_gamma 90
_cell_length_a 13.249
_cell_length_b 13.259
_cell_length_c 8.710
_cell_formula_units_Z 4
_cell_volume 1530.073
_database_code_amcsd 0005919
_exptl_crystal_density_diffrn 7.180
_cod_original_formula_sum 'Hg6 S4 Br2 Cl I'
_cod_database_code 9004826

loop_
_space_group_symop_operation_xyz
x,y,z
x,y,1/2-z
-x,-y,1/2+z
1/2+x,1/2-y,1/2+z
1/2-x,1/2+y,1/2-z
1/2-x,1/2+y,z
1/2+x,1/2-y,-z
-x,-y,-z

loop_
_atom_site_aniso_label
_atom_site_aniso_U_11
_atom_site_aniso_U_22
_atom_site_aniso_U_33
_atom_site_aniso_U_12
_atom_site_aniso_U_13
_atom_site_aniso_U_23
Hg1 0.04500 0.04600 0.04400 0.00100 0.00000 0.00000
Hg2 0.02100 0.02100 0.02200 0.00100 0.00000 0.00000
Hg3 0.05000 0.04800 0.04900 0.00000 0.00000 0.00000
Hg4 0.02700 0.02700 0.02700 0.00000 0.00000 0.00000
S1 0.02700 0.02300 0.02400 0.00200 -0.00300 0.00300
S2 0.03800 0.04100 0.03800 -0.00200 0.00000 0.00000
Br1 0.04100 0.04700 0.03700 0.00200 0.00000 0.00000
Br2 0.03500 0.03500 0.03600 0.00200 0.00000 0.00000
Cl1 0.02500 0.01600 0.04000 -0.00500 0.00000 0.00000
I1 0.03300 0.03100 0.03100 0.00000 0.00000 0.00000

loop_
_atom_site_label
_atom_site_fract_x
_atom_site_fract_y
_atom_site_fract_z
_atom_site_U_iso_or_equiv
Hg1 0.30830 0.46530 0.25000 0.04500
Hg2 0.11240 0.34730 -0.00870 0.02100
Hg3 -0.03600 0.18760 0.25000 0.04900
Hg4 0.15130 0.61190 -0.00640 0.02700
S1 -0.03890 0.24950 -0.01600 0.02500
S2 0.24910 0.46120 -0.01090 0.03900
Br1 0.21080 0.21290 0.25000 0.04200
Br2 0.22800 0.22320 -0.25000 0.03500
Cl1 -0.01940 -0.02050 0.25000 0.02700
I1 -0.00040 0.50300 -0.25000 0.03200

loop_
_cod_related_entry_id
_cod_related_entry_database
_cod_related_entry_code
1 AMCSD 0005919
